data_1566992
loop_
_publ_author_name
'Amdur, Moses J.'
'Mullin, Kathleen'
'Waters, Michael'
'Puggioni, Danilo'
'Wojnar, Michael'
'Gu, Mingqiang'
'Sun, Lei'
'Oyala, Paul'
'Rondinelli, James'
'Freedman, Danna'

_publ_section_title
;
 Chemical Control of Spin-Lattice Relaxation to Create a Room Temperature
 Molecular Qubit
;
_journal_name_full 'Chemical Science'
_journal_paper_doi 10.1039/D1SC06130E
_journal_year 2022
_chemical_formula_moiety 'C12 H18 Cu N2 O2, 0.033(H4 O2)'
_chemical_formula_sum 'C12 H18.13 Cu N2 O2.07'
_chemical_formula_weight 287.01
_chemical_name_systematic 'Bis(Acetylacetone)ethylenediamine copper(II)'
_space_group_crystal_system monoclinic
_space_group_IT_number 15
_space_group_name_Hall '-C 2yc'
_space_group_name_H-M_alt 'C 1 2/c 1'
_atom_sites_solution_hydrogens mixed
_atom_sites_solution_primary dual
_audit_creation_date 2021-08-16
_audit_creation_method
;
Olex2 1.3
(compiled 2020.07.16 svn.r6f6c53a7 for OlexSys, GUI svn.r6139)
;
_audit_update_record
;
2021-08-16 deposited with the CCDC.	2022-05-17 downloaded from the CCDC.
;
_cell_angle_alpha 90
_cell_angle_beta 107.444(3)
_cell_angle_gamma 90
_cell_formula_units_Z 16
_cell_length_a 34.5296(12)
_cell_length_b 7.5713(2)
_cell_length_c 19.7903(7)
_cell_measurement_reflns_used 9983
_cell_measurement_temperature 100.0
_cell_measurement_theta_max 30.67
_cell_measurement_theta_min 2.47
_cell_volume 4935.9(3)
_computing_cell_refinement 'SAINT V8.40A (Bruker, 2019)'
_computing_data_reduction 'SAINT V8.40A (Bruker, 2019)'
_computing_molecular_graphics 'Olex2 1.3 (Dolomanov et al., 2009)'
_computing_publication_material 'Olex2 1.3 (Dolomanov et al., 2009)'
_computing_structure_refinement 'XL  (Sheldrick, 2008)'
_computing_structure_solution 'SHELXT 2018/2 (Sheldrick, 2018)'
_diffrn_ambient_temperature 100.0
_diffrn_measured_fraction_theta_full 1.000
_diffrn_measured_fraction_theta_max 0.875
_diffrn_measurement_device_type 'Bruker APEX-II CCD'
_diffrn_measurement_method '\f and \w scans'
_diffrn_radiation_type MoK\a
_diffrn_radiation_wavelength 0.71073
_diffrn_reflns_av_R_equivalents 0.0567
_diffrn_reflns_av_unetI/netI 0.0317
_diffrn_reflns_Laue_measured_fraction_full 1.000
_diffrn_reflns_Laue_measured_fraction_max 0.875
_diffrn_reflns_limit_h_max 47
_diffrn_reflns_limit_h_min -48
_diffrn_reflns_limit_k_max 11
_diffrn_reflns_limit_k_min -9
_diffrn_reflns_limit_l_max 29
_diffrn_reflns_limit_l_min -28
_diffrn_reflns_number 119031
_diffrn_reflns_point_group_measured_fraction_full 1.000
_diffrn_reflns_point_group_measured_fraction_max 0.875
_diffrn_reflns_theta_full 25.242
_diffrn_reflns_theta_max 31.884
_diffrn_reflns_theta_min 1.236
_diffrn_source_current 0.99
_diffrn_source_power 0.0495
_diffrn_source_voltage 50.0
_diffrn_standards_number 0
_exptl_absorpt_coefficient_mu 1.762
_exptl_absorpt_correction_T_max 0.7463
_exptl_absorpt_correction_T_min 0.6693
_exptl_absorpt_correction_type multi-scan
_exptl_absorpt_process_details
;
SADABS-2016/2 (Bruker,2016/2) was used for absorption correction.
wR2(int) was 0.0889 before and 0.0643 after correction.
The Ratio of minimum to maximum transmission is 0.8968.
The \l/2 correction factor is Not present.
;
_exptl_crystal_colour 'metallic reddish violet'
_exptl_crystal_colour_lustre metallic
_exptl_crystal_colour_modifier reddish
_exptl_crystal_colour_primary violet
_exptl_crystal_density_diffrn 1.545
_exptl_crystal_description needle
_exptl_crystal_F_000 2395
_exptl_crystal_recrystallization_method 'Recrystalization out of acetone/water layering'
_exptl_crystal_size_max 1.337
_exptl_crystal_size_mid 0.171
_exptl_crystal_size_min 0.087
_refine_diff_density_max 0.749
_refine_diff_density_min -0.739
_refine_diff_density_rms 0.085
_refine_ls_extinction_method none
_refine_ls_goodness_of_fit_ref 1.017
_refine_ls_hydrogen_treatment constr
_refine_ls_matrix_type full
_refine_ls_number_parameters 324
_refine_ls_number_reflns 7427
_refine_ls_number_restraints 0
_refine_ls_restrained_S_all 1.017
_refine_ls_R_factor_all 0.0582
_refine_ls_R_factor_gt 0.0347
_refine_ls_shift/su_max 0.003
_refine_ls_shift/su_mean 0.000
_refine_ls_structure_factor_coef Fsqd
_refine_ls_weighting_details 'w=1/[\s^2^(Fo^2^)+(0.0430P)^2^+7.7271P] where P=(Fo^2^+2Fc^2^)/3'
_refine_ls_weighting_scheme calc
_refine_ls_wR_factor_gt 0.0816
_refine_ls_wR_factor_ref 0.0935
_reflns_Friedel_coverage 0.000
_reflns_number_gt 5440
_reflns_number_total 7427
_reflns_threshold_expression 'I > 2\s(I)'
_cod_data_source_file d1sc06130e2.cif
_cod_data_source_block cuacacenagain
_cod_database_code 1566992
_shelx_shelxl_version_number 2018/3
_shelx_space_group_comment
;
The symmetry employed for this shelxl refinement is uniquely defined
by the following loop, which should always be used as a source of
symmetry information in preference to the above space-group names.
They are only intended as comments.
;
_shelx_estimated_absorpt_t_max 0.862
_shelx_estimated_absorpt_t_min 0.202
_olex2_refinement_description
;
1. Fixed Uiso
 At 1.2 times of:
  All C(H) groups, All C(H,H) groups
 At 1.5 times of:
  All C(H,H,H) groups, All O(H,H) groups
2. Others
 Sof(O1)=Sof(H1A)=Sof(H1B)=FVAR(1)
3.a Free rotating group:
 O1(H1A,H1B)
3.b Secondary CH2 refined with riding coordinates:
 C00M(H00U,H00V), C00N(H00W,H00X), C00V(H00K,H00L), C00Y(H00Q,H00R)
3.c Aromatic/amide H refined with riding coordinates:
 C00F(H00F), C00G(H00S), C00I(H00T), C00O(H00O)
3.d Idealised Me refined as rotating group:
 C00H(H00A,H00B,H00C), C00Q(H00D,H00E,H00G), C00R(H00Y,H,HA), C00S(H00H,H00I,
 H00J), C00T(H00Z,HB,HC), C00U(H00,HD,HE), C00W(H1,HF,HG), C00X(H00M,H00N,H00P)
;
_olex2_exptl_crystal_mounting_method 'Mounted on a loop'
_olex2_submission_original_sample_id MJA-D12PXRD
_olex2_submission_special_instructions 'No special instructions were received'

loop_
_space_group_symop_operation_xyz
'x, y, z'
'-x, y, -z+1/2'
'x+1/2, y+1/2, z'
'-x+1/2, y+1/2, -z+1/2'
'-x, -y, -z'
'x, -y, z-1/2'
'-x+1/2, -y+1/2, -z'
'x+1/2, -y+1/2, z-1/2'

loop_
_atom_site_label
_atom_site_type_symbol
_atom_site_fract_x
_atom_site_fract_y
_atom_site_fract_z
_atom_site_U_iso_or_equiv
_atom_site_adp_type
_atom_site_occupancy
_atom_site_site_symmetry_order
_atom_site_calc_flag
_atom_site_refinement_flags_posn
_atom_site_refinement_flags_adp
_atom_site_refinement_flags_occupancy
_atom_site_disorder_assembly
_atom_site_disorder_group
Cu01 Cu 0.64217(2) 0.37963(3) 0.38500(2) 0.01707(7) Uani 1 1 d . . . . .
Cu02 Cu 0.60936(2) 0.86627(3) 0.36930(2) 0.01682(7) Uani 1 1 d . . . . .
O003 O 0.68652(4) 0.32393(17) 0.46743(6) 0.0190(3) Uani 1 1 d . . . . .
O004 O 0.68211(4) 0.44502(18) 0.33987(6) 0.0222(3) Uani 1 1 d . . . . .
O005 O 0.56870(4) 0.81169(19) 0.41393(7) 0.0244(3) Uani 1 1 d . . . . .
O006 O 0.56538(4) 0.9126(2) 0.28573(7) 0.0269(3) Uani 1 1 d . . . . .
N007 N 0.65046(5) 0.9422(2) 0.32762(8) 0.0186(3) Uani 1 1 d . . . . .
N008 N 0.60141(4) 0.3045(2) 0.42787(8) 0.0193(3) Uani 1 1 d . . . . .
N009 N 0.65385(4) 0.8006(2) 0.45103(8) 0.0187(3) Uani 1 1 d . . . . .
N00A N 0.59702(5) 0.4403(2) 0.30326(8) 0.0241(3) Uani 1 1 d . . . . .
C00B C 0.60784(5) 0.2423(2) 0.49169(9) 0.0187(4) Uani 1 1 d . . . . .
C00C C 0.64404(6) 1.0031(2) 0.26331(10) 0.0216(4) Uani 1 1 d . . . . .
C00D C 0.65107(6) 0.7414(2) 0.51130(9) 0.0206(4) Uani 1 1 d . . . . .
C00E C 0.68326(5) 0.2527(2) 0.52481(9) 0.0176(3) Uani 1 1 d . . . . .
C00F C 0.64730(6) 0.2157(2) 0.53899(9) 0.0207(4) Uani 1 1 d . . . . .
H00F H 0.649175 0.168305 0.584308 0.025 Uiso 1 1 calc R U . . .
C00G C 0.61311(6) 0.7193(2) 0.52495(9) 0.0232(4) Uani 1 1 d . . . . .
H00S H 0.613746 0.678964 0.570718 0.028 Uiso 1 1 calc R U . . .
C00H C 0.72310(5) 0.2118(3) 0.57957(9) 0.0213(4) Uani 1 1 d . . . . .
H00A H 0.740769 0.148513 0.557190 0.032 Uiso 1 1 calc R U . . .
H00B H 0.718221 0.138154 0.616915 0.032 Uiso 1 1 calc R U . . .
H00C H 0.736225 0.322249 0.600245 0.032 Uiso 1 1 calc R U . . .
C00I C 0.60470(6) 1.0178(3) 0.21417(10) 0.0248(4) Uani 1 1 d . . . . .
H00T H 0.602987 1.059618 0.168104 0.030 Uiso 1 1 calc R U . . .
C00J C 0.67448(6) 0.5072(2) 0.27647(9) 0.0219(4) Uani 1 1 d . . . . .
C00K C 0.57567(6) 0.7516(3) 0.47737(10) 0.0229(4) Uani 1 1 d . . . . .
C00L C 0.59923(6) 0.4983(3) 0.24230(10) 0.0253(4) Uani 1 1 d . . . . .
C00M C 0.69353(5) 0.8117(3) 0.43796(10) 0.0214(4) Uani 1 1 d . . . . .
H00U H 0.701395 0.693748 0.424919 0.026 Uiso 1 1 calc R U . . .
H00V H 0.714416 0.850820 0.481596 0.026 Uiso 1 1 calc R U . . .
C00N C 0.69124(5) 0.9418(2) 0.37843(10) 0.0216(4) Uani 1 1 d . . . . .
H00W H 0.697994 1.061833 0.398352 0.026 Uiso 1 1 calc R U . . .
H00X H 0.711331 0.908835 0.353932 0.026 Uiso 1 1 calc R U . . .
C00O C 0.63662(6) 0.5325(3) 0.22896(10) 0.0258(4) Uani 1 1 d . . . . .
H00O H 0.635444 0.576577 0.183448 0.031 Uiso 1 1 calc R U . . .
C00P C 0.56877(6) 0.9770(3) 0.22729(10) 0.0251(4) Uani 1 1 d . . . . .
C00Q C 0.57262(6) 0.1944(3) 0.51851(11) 0.0264(4) Uani 1 1 d . . . . .
H00D H 0.556400 0.300243 0.519259 0.040 Uiso 1 1 calc R U . . .
H00E H 0.582938 0.146204 0.566529 0.040 Uiso 1 1 calc R U . . .
H00G H 0.555654 0.105831 0.487159 0.040 Uiso 1 1 calc R U . . .
C00R C 0.68878(6) 0.6926(3) 0.57028(10) 0.0283(4) Uani 1 1 d . . . . .
H00Y H 0.705268 0.610562 0.552196 0.043 Uiso 1 1 calc R U . . .
H H 0.680967 0.636161 0.608819 0.043 Uiso 1 1 calc R U . . .
HA H 0.704559 0.799464 0.588085 0.043 Uiso 1 1 calc R U . . .
C00S C 0.71176(6) 0.5513(3) 0.25512(10) 0.0275(4) Uani 1 1 d . . . . .
H00H H 0.729169 0.631463 0.290128 0.041 Uiso 1 1 calc R U . . .
H00I H 0.703630 0.608400 0.208549 0.041 Uiso 1 1 calc R U . . .
H00J H 0.726719 0.442545 0.252810 0.041 Uiso 1 1 calc R U . . .
C00T C 0.67930(7) 1.0614(3) 0.23827(12) 0.0304(5) Uani 1 1 d . . . . .
H00Z H 0.695848 1.146858 0.271904 0.046 Uiso 1 1 calc R U . . .
HB H 0.668970 1.116488 0.191495 0.046 Uiso 1 1 calc R U . . .
HC H 0.695933 0.958590 0.235190 0.046 Uiso 1 1 calc R U . . .
C00U C 0.53745(7) 0.7154(3) 0.49746(11) 0.0328(5) Uani 1 1 d . . . . .
H00 H 0.522071 0.825271 0.494828 0.049 Uiso 1 1 calc R U . . .
HD H 0.544730 0.668844 0.545859 0.049 Uiso 1 1 calc R U . . .
HE H 0.520778 0.628509 0.464691 0.049 Uiso 1 1 calc R U . . .
C00V C 0.56037(6) 0.3186(4) 0.38012(11) 0.0364(5) Uani 1 1 d . . . . .
H00K H 0.549333 0.198331 0.367483 0.044 Uiso 1 1 calc R U . . .
H00L H 0.543157 0.378443 0.405152 0.044 Uiso 1 1 calc R U . . .
C00W C 0.52883(7) 1.0088(4) 0.17124(11) 0.0386(5) Uani 1 1 d . . . . .
H1 H 0.513023 0.899197 0.162432 0.058 Uiso 1 1 calc R U . . .
HF H 0.533862 1.047626 0.127383 0.058 Uiso 1 1 calc R U . . .
HG H 0.513633 1.100409 0.187495 0.058 Uiso 1 1 calc R U . . .
C00X C 0.56084(8) 0.5311(4) 0.18230(12) 0.0444(6) Uani 1 1 d . . . . .
H00M H 0.546678 0.418951 0.167518 0.067 Uiso 1 1 calc R U . . .
H00N H 0.567776 0.583974 0.142223 0.067 Uiso 1 1 calc R U . . .
H00P H 0.543173 0.611804 0.198265 0.067 Uiso 1 1 calc R U . . .
C00Y C 0.55780(7) 0.4147(5) 0.31575(13) 0.0567(9) Uani 1 1 d . . . . .
H00Q H 0.545457 0.531745 0.318066 0.068 Uiso 1 1 calc R U . . .
H00R H 0.539595 0.349938 0.275083 0.068 Uiso 1 1 calc R U . . .
O1 O 0.500000 0.6984(11) 0.250000 0.032(2) Uani 0.263(6) 2 d GS T P . .
H1A H 0.480751 0.775763 0.245434 0.047 Uiso 0.131(3) 1 d G U P A -1
H1B H 0.508417 0.715268 0.213237 0.047 Uiso 0.131(3) 1 d G U P A 1

loop_
_atom_site_aniso_label
_atom_site_aniso_U_11
_atom_site_aniso_U_22
_atom_site_aniso_U_33
_atom_site_aniso_U_23
_atom_site_aniso_U_13
_atom_site_aniso_U_12
Cu01 0.01656(12) 0.02217(13) 0.01265(11) -0.00208(8) 0.00462(8) -0.00100(8)
Cu02 0.01358(11) 0.02457(13) 0.01292(11) 0.00165(8) 0.00487(8) 0.00249(8)
O003 0.0169(6) 0.0264(7) 0.0148(6) 0.0003(5) 0.0065(5) -0.0017(5)
O004 0.0241(7) 0.0289(7) 0.0156(6) 0.0011(5) 0.0088(5) 0.0009(6)
O005 0.0197(7) 0.0381(8) 0.0170(6) 0.0029(6) 0.0081(5) 0.0002(6)
O006 0.0184(7) 0.0444(8) 0.0174(6) 0.0071(6) 0.0043(5) 0.0065(6)
N007 0.0173(7) 0.0194(8) 0.0208(7) -0.0014(6) 0.0081(6) 0.0012(6)
N008 0.0151(7) 0.0238(8) 0.0190(7) -0.0051(6) 0.0049(6) -0.0015(6)
N009 0.0170(7) 0.0207(8) 0.0166(7) -0.0024(6) 0.0022(6) 0.0020(6)
N00A 0.0222(8) 0.0284(9) 0.0183(7) -0.0026(6) 0.0011(6) -0.0021(7)
C00B 0.0185(9) 0.0178(9) 0.0224(9) -0.0044(7) 0.0098(7) -0.0031(7)
C00C 0.0293(10) 0.0157(9) 0.0249(9) -0.0008(7) 0.0161(8) 0.0022(7)
C00D 0.0279(10) 0.0149(8) 0.0158(8) -0.0023(6) 0.0016(7) 0.0034(7)
C00E 0.0194(9) 0.0190(9) 0.0144(8) -0.0033(6) 0.0053(7) -0.0020(7)
C00F 0.0208(9) 0.0237(9) 0.0185(8) 0.0013(7) 0.0073(7) -0.0037(7)
C00G 0.0331(11) 0.0218(9) 0.0157(8) 0.0005(7) 0.0090(8) 0.0001(8)
C00H 0.0188(9) 0.0261(10) 0.0190(8) 0.0015(7) 0.0056(7) -0.0019(7)
C00I 0.0334(11) 0.0257(10) 0.0181(9) 0.0051(7) 0.0120(8) 0.0080(8)
C00J 0.0344(11) 0.0175(9) 0.0171(8) -0.0019(6) 0.0129(8) 0.0019(7)
C00K 0.0290(10) 0.0233(9) 0.0199(9) -0.0022(7) 0.0127(8) -0.0031(7)
C00L 0.0327(11) 0.0214(10) 0.0168(9) -0.0026(7) 0.0000(8) -0.0008(8)
C00M 0.0154(8) 0.0246(9) 0.0218(9) -0.0048(7) 0.0018(7) 0.0021(7)
C00N 0.0172(9) 0.0228(9) 0.0266(9) -0.0040(7) 0.0091(7) -0.0008(7)
C00O 0.0379(11) 0.0240(10) 0.0164(8) 0.0011(7) 0.0094(8) 0.0044(8)
C00P 0.0273(10) 0.0302(10) 0.0167(9) 0.0044(7) 0.0048(8) 0.0101(8)
C00Q 0.0206(9) 0.0339(11) 0.0283(10) -0.0001(8) 0.0129(8) -0.0020(8)
C00R 0.0334(11) 0.0257(10) 0.0197(9) -0.0005(8) -0.0015(8) 0.0046(8)
C00S 0.0372(11) 0.0283(10) 0.0220(9) 0.0026(8) 0.0163(9) -0.0003(9)
C00T 0.0351(12) 0.0274(11) 0.0377(11) 0.0040(9) 0.0246(10) 0.0017(9)
C00U 0.0356(12) 0.0411(12) 0.0286(10) -0.0027(9) 0.0202(9) -0.0085(10)
C00V 0.0163(9) 0.0676(16) 0.0253(10) 0.0015(10) 0.0065(8) 0.0073(10)
C00W 0.0318(12) 0.0540(15) 0.0246(11) 0.0134(10) 0.0002(9) 0.0132(10)
C00X 0.0388(13) 0.0582(16) 0.0248(11) 0.0122(11) -0.0076(10) -0.0134(12)
C00Y 0.0217(11) 0.104(2) 0.0348(13) 0.0255(14) -0.0066(10) -0.0226(13)
O1 0.024(4) 0.030(5) 0.041(5) 0.000 0.010(4) 0.000

loop_
_atom_type_symbol
_atom_type_description
_atom_type_scat_dispersion_real
_atom_type_scat_dispersion_imag
_atom_type_scat_source
C C 0.0033 0.0016 'International Tables Vol C Tables 4.2.6.8 and 6.1.1.4'
H H 0.0000 0.0000 'International Tables Vol C Tables 4.2.6.8 and 6.1.1.4'
Cu Cu 0.3201 1.2651 'International Tables Vol C Tables 4.2.6.8 and 6.1.1.4'
N N 0.0061 0.0033 'International Tables Vol C Tables 4.2.6.8 and 6.1.1.4'
O O 0.0106 0.0060 'International Tables Vol C Tables 4.2.6.8 and 6.1.1.4'

loop_
_geom_angle_atom_site_label_1
_geom_angle_atom_site_label_2
_geom_angle_atom_site_label_3
_geom_angle
_geom_angle_site_symmetry_1
_geom_angle_site_symmetry_3
_geom_angle_publ_flag
O003 Cu01 N008 93.60(6) . . ?
O003 Cu01 N00A 178.56(6) . . ?
O004 Cu01 O003 87.16(5) . . ?
O004 Cu01 N008 177.46(6) . . ?
O004 Cu01 N00A 93.49(6) . . ?
N008 Cu01 N00A 85.80(7) . . ?
O005 Cu02 N007 174.93(6) . . ?
O005 Cu02 N009 93.86(6) . . ?
O006 Cu02 O005 86.36(6) . . ?
O006 Cu02 N007 94.06(6) . . ?
O006 Cu02 N009 175.48(6) . . ?
N007 Cu02 N009 86.13(7) . . ?
C00E O003 Cu01 125.52(11) . . ?
C00J O004 Cu01 125.49(13) . . ?
C00K O005 Cu02 125.24(12) . . ?
C00P O006 Cu02 125.56(13) . . ?
C00C N007 Cu02 126.06(13) . . ?
C00C N007 C00N 121.06(16) . . ?
C00N N007 Cu02 112.63(11) . . ?
C00B N008 Cu01 126.62(13) . . ?
C00B N008 C00V 120.45(16) . . ?
C00V N008 Cu01 112.91(12) . . ?
C00D N009 Cu02 126.58(13) . . ?
C00D N009 C00M 120.54(15) . . ?
C00M N009 Cu02 112.76(11) . . ?
C00L N00A Cu01 126.57(14) . . ?
C00L N00A C00Y 120.95(17) . . ?
C00Y N00A Cu01 112.49(13) . . ?
N008 C00B C00F 122.84(16) . . ?
N008 C00B C00Q 120.42(17) . . ?
C00F C00B C00Q 116.74(16) . . ?
N007 C00C C00I 122.87(18) . . ?
N007 C00C C00T 120.23(18) . . ?
C00I C00C C00T 116.90(17) . . ?
N009 C00D C00G 122.52(17) . . ?
N009 C00D C00R 120.52(18) . . ?
C00G C00D C00R 116.96(17) . . ?
O003 C00E C00F 125.70(16) . . ?
O003 C00E C00H 114.64(15) . . ?
C00F C00E C00H 119.65(16) . . ?
C00B C00F H00F 117.2 . . ?
C00E C00F C00B 125.57(17) . . ?
C00E C00F H00F 117.2 . . ?
C00D C00G H00S 117.3 . . ?
C00K C00G C00D 125.39(17) . . ?
C00K C00G H00S 117.3 . . ?
C00E C00H H00A 109.5 . . ?
C00E C00H H00B 109.5 . . ?
C00E C00H H00C 109.5 . . ?
H00A C00H H00B 109.5 . . ?
H00A C00H H00C 109.5 . . ?
H00B C00H H00C 109.5 . . ?
C00C C00I H00T 117.1 . . ?
C00P C00I C00C 125.82(17) . . ?
C00P C00I H00T 117.1 . . ?
O004 C00J C00O 126.17(18) . . ?
O004 C00J C00S 114.23(17) . . ?
C00O C00J C00S 119.59(17) . . ?
O005 C00K C00G 126.38(18) . . ?
O005 C00K C00U 113.39(17) . . ?
C00G C00K C00U 120.22(17) . . ?
N00A C00L C00O 122.81(18) . . ?
N00A C00L C00X 120.0(2) . . ?
C00O C00L C00X 117.19(18) . . ?
N009 C00M H00U 109.7 . . ?
N009 C00M H00V 109.7 . . ?
N009 C00M C00N 109.79(14) . . ?
H00U C00M H00V 108.2 . . ?
C00N C00M H00U 109.7 . . ?
C00N C00M H00V 109.7 . . ?
N007 C00N C00M 110.44(15) . . ?
N007 C00N H00W 109.6 . . ?
N007 C00N H00X 109.6 . . ?
C00M C00N H00W 109.6 . . ?
C00M C00N H00X 109.6 . . ?
H00W C00N H00X 108.1 . . ?
C00J C00O C00L 125.41(18) . . ?
C00J C00O H00O 117.3 . . ?
C00L C00O H00O 117.3 . . ?
O006 C00P C00I 125.59(18) . . ?
O006 C00P C00W 114.22(18) . . ?
C00I C00P C00W 120.19(18) . . ?
C00B C00Q H00D 109.5 . . ?
C00B C00Q H00E 109.5 . . ?
C00B C00Q H00G 109.5 . . ?
H00D C00Q H00E 109.5 . . ?
H00D C00Q H00G 109.5 . . ?
H00E C00Q H00G 109.5 . . ?
C00D C00R H00Y 109.5 . . ?
C00D C00R H 109.5 . . ?
C00D C00R HA 109.5 . . ?
H00Y C00R H 109.5 . . ?
H00Y C00R HA 109.5 . . ?
H C00R HA 109.5 . . ?
C00J C00S H00H 109.5 . . ?
C00J C00S H00I 109.5 . . ?
C00J C00S H00J 109.5 . . ?
H00H C00S H00I 109.5 . . ?
H00H C00S H00J 109.5 . . ?
H00I C00S H00J 109.5 . . ?
C00C C00T H00Z 109.5 . . ?
C00C C00T HB 109.5 . . ?
C00C C00T HC 109.5 . . ?
H00Z C00T HB 109.5 . . ?
H00Z C00T HC 109.5 . . ?
HB C00T HC 109.5 . . ?
C00K C00U H00 109.5 . . ?
C00K C00U HD 109.5 . . ?
C00K C00U HE 109.5 . . ?
H00 C00U HD 109.5 . . ?
H00 C00U HE 109.5 . . ?
HD C00U HE 109.5 . . ?
N008 C00V H00K 108.8 . . ?
N008 C00V H00L 108.8 . . ?
H00K C00V H00L 107.7 . . ?
C00Y C00V N008 113.60(18) . . ?
C00Y C00V H00K 108.8 . . ?
C00Y C00V H00L 108.8 . . ?
C00P C00W H1 109.5 . . ?
C00P C00W HF 109.5 . . ?
C00P C00W HG 109.5 . . ?
H1 C00W HF 109.5 . . ?
H1 C00W HG 109.5 . . ?
HF C00W HG 109.5 . . ?
C00L C00X H00M 109.5 . . ?
C00L C00X H00N 109.5 . . ?
C00L C00X H00P 109.5 . . ?
H00M C00X H00N 109.5 . . ?
H00M C00X H00P 109.5 . . ?
H00N C00X H00P 109.5 . . ?
N00A C00Y H00Q 108.8 . . ?
N00A C00Y H00R 108.8 . . ?
C00V C00Y N00A 113.61(19) . . ?
C00V C00Y H00Q 108.8 . . ?
C00V C00Y H00R 108.8 . . ?
H00Q C00Y H00R 107.7 . . ?
H1A O1 H1B 104.5 . . ?
H1A O1 H1B 63.4 . 2_655 ?
H1B O1 H1B 163.1 . 2_655 ?

loop_
_geom_bond_atom_site_label_1
_geom_bond_atom_site_label_2
_geom_bond_distance
_geom_bond_site_symmetry_2
_geom_bond_publ_flag
Cu01 O003 1.9200(12) . ?
Cu01 O004 1.9193(13) . ?
Cu01 N008 1.9339(15) . ?
Cu01 N00A 1.9355(16) . ?
Cu02 O005 1.9146(13) . ?
Cu02 O006 1.9128(13) . ?
Cu02 N007 1.9305(15) . ?
Cu02 N009 1.9321(15) . ?
O003 C00E 1.292(2) . ?
O004 C00J 1.291(2) . ?
O005 C00K 1.289(2) . ?
O006 C00P 1.292(2) . ?
N007 C00C 1.309(2) . ?
N007 C00N 1.465(2) . ?
N008 C00B 1.303(2) . ?
N008 C00V 1.453(2) . ?
N009 C00D 1.304(2) . ?
N009 C00M 1.471(2) . ?
N00A C00L 1.307(2) . ?
N00A C00Y 1.461(3) . ?
C00B C00F 1.417(3) . ?
C00B C00Q 1.510(2) . ?
C00C C00I 1.418(3) . ?
C00C C00T 1.511(3) . ?
C00D C00G 1.425(3) . ?
C00D C00R 1.511(3) . ?
C00E C00F 1.382(2) . ?
C00E C00H 1.506(2) . ?
C00F H00F 0.9500 . ?
C00G H00S 0.9500 . ?
C00G C00K 1.374(3) . ?
C00H H00A 0.9800 . ?
C00H H00B 0.9800 . ?
C00H H00C 0.9800 . ?
C00I H00T 0.9500 . ?
C00I C00P 1.376(3) . ?
C00J C00O 1.376(3) . ?
C00J C00S 1.508(3) . ?
C00K C00U 1.513(3) . ?
C00L C00O 1.417(3) . ?
C00L C00X 1.512(3) . ?
C00M H00U 0.9900 . ?
C00M H00V 0.9900 . ?
C00M C00N 1.520(3) . ?
C00N H00W 0.9900 . ?
C00N H00X 0.9900 . ?
C00O H00O 0.9500 . ?
C00P C00W 1.508(3) . ?
C00Q H00D 0.9800 . ?
C00Q H00E 0.9800 . ?
C00Q H00G 0.9800 . ?
C00R H00Y 0.9800 . ?
C00R H 0.9800 . ?
C00R HA 0.9800 . ?
C00S H00H 0.9800 . ?
C00S H00I 0.9800 . ?
C00S H00J 0.9800 . ?
C00T H00Z 0.9800 . ?
C00T HB 0.9800 . ?
C00T HC 0.9800 . ?
C00U H00 0.9800 . ?
C00U HD 0.9800 . ?
C00U HE 0.9800 . ?
C00V H00K 0.9900 . ?
C00V H00L 0.9900 . ?
C00V C00Y 1.447(3) . ?
C00W H1 0.9800 . ?
C00W HF 0.9800 . ?
C00W HG 0.9800 . ?
C00X H00M 0.9800 . ?
C00X H00N 0.9800 . ?
C00X H00P 0.9800 . ?
C00Y H00Q 0.9900 . ?
C00Y H00R 0.9900 . ?
O1 H1A 0.8701 . ?
O1 H1B 0.8700 . ?
O1 H1B 0.87(5) 2_655 ?

loop_
_geom_torsion_atom_site_label_1
_geom_torsion_atom_site_label_2
_geom_torsion_atom_site_label_3
_geom_torsion_atom_site_label_4
_geom_torsion
_geom_torsion_site_symmetry_1
_geom_torsion_site_symmetry_2
_geom_torsion_site_symmetry_3
_geom_torsion_site_symmetry_4
_geom_torsion_publ_flag
Cu01 O003 C00E C00F -4.9(3) . . . . ?
Cu01 O003 C00E C00H 176.04(11) . . . . ?
Cu01 O004 C00J C00O -2.3(3) . . . . ?
Cu01 O004 C00J C00S 178.66(12) . . . . ?
Cu01 N008 C00B C00F -2.1(3) . . . . ?
Cu01 N008 C00B C00Q 178.04(13) . . . . ?
Cu01 N008 C00V C00Y -10.6(3) . . . . ?
Cu01 N00A C00L C00O -2.9(3) . . . . ?
Cu01 N00A C00L C00X 176.94(16) . . . . ?
Cu01 N00A C00Y C00V -11.4(3) . . . . ?
Cu02 O005 C00K C00G 1.5(3) . . . . ?
Cu02 O005 C00K C00U -178.16(13) . . . . ?
Cu02 O006 C00P C00I 2.3(3) . . . . ?
Cu02 O006 C00P C00W -176.93(15) . . . . ?
Cu02 N007 C00C C00I -1.4(3) . . . . ?
Cu02 N007 C00C C00T 178.71(13) . . . . ?
Cu02 N007 C00N C00M 24.86(18) . . . . ?
Cu02 N009 C00D C00G -0.9(3) . . . . ?
Cu02 N009 C00D C00R 179.02(13) . . . . ?
Cu02 N009 C00M C00N 24.38(18) . . . . ?
O003 C00E C00F C00B 3.0(3) . . . . ?
O004 C00J C00O C00L 1.6(3) . . . . ?
N007 C00C C00I C00P 2.1(3) . . . . ?
N008 C00B C00F C00E 0.8(3) . . . . ?
N008 C00V C00Y N00A 14.3(4) . . . . ?
N009 C00D C00G C00K 1.9(3) . . . . ?
N009 C00M C00N N007 -31.5(2) . . . . ?
N00A C00L C00O C00J 1.2(3) . . . . ?
C00B N008 C00V C00Y 170.9(2) . . . . ?
C00C N007 C00N C00M -160.49(16) . . . . ?
C00C C00I C00P O006 -2.7(3) . . . . ?
C00C C00I C00P C00W 176.5(2) . . . . ?
C00D N009 C00M C00N -159.43(16) . . . . ?
C00D C00G C00K O005 -2.3(3) . . . . ?
C00D C00G C00K C00U 177.37(18) . . . . ?
C00H C00E C00F C00B -178.01(17) . . . . ?
C00L N00A C00Y C00V 168.6(2) . . . . ?
C00M N009 C00D C00G -176.53(16) . . . . ?
C00M N009 C00D C00R 3.4(3) . . . . ?
C00N N007 C00C C00I -175.25(17) . . . . ?
C00N N007 C00C C00T 4.8(3) . . . . ?
C00Q C00B C00F C00E -179.32(18) . . . . ?
C00R C00D C00G C00K -178.02(18) . . . . ?
C00S C00J C00O C00L -179.36(18) . . . . ?
C00T C00C C00I C00P -177.93(19) . . . . ?
C00V N008 C00B C00F 176.11(19) . . . . ?
C00V N008 C00B C00Q -3.7(3) . . . . ?
C00X C00L C00O C00J -178.7(2) . . . . ?
C00Y N00A C00L C00O 177.1(2) . . . . ?
C00Y N00A C00L C00X -3.1(3) . . . . ?
